data_2022297
loop_
_publ_author_name
'Shishkina, Svitlana V.'
'Konovalova, Irina S.'
'Kovalenko, Sergiy M.'
'Kravchenko, Dmitriy V.'
'Bunyatyan, Natalya D.'

_publ_section_title
;
 Polymorphism of methyl 4-amino-3-phenylisothiazole-5-carboxylate: an
 experimental and theoretical study
;
_journal_coeditor_code VP3011
_journal_issue 1
_journal_name_full 'Acta Crystallographica Section C'
_journal_page_first 40
_journal_page_last 48
_journal_paper_doi 10.1107/S2053229620016356
_journal_volume 77
_journal_year 2021
_chemical_formula_iupac 'C11 H10 N2 O2 S'
_chemical_formula_moiety 'C11 H10 N2 O2 S'
_chemical_formula_sum 'C11 H10 N2 O2 S'
_chemical_formula_weight 234.27
_chemical_name_systematic
;
Methyl 4-amino-3-phenylisothiazole-5-carboxylate
;
_space_group_crystal_system orthorhombic
_space_group_IT_number 19
_space_group_name_Hall 'P 2ac 2ab'
_space_group_name_H-M_alt 'P 21 21 21'
_atom_sites_solution_hydrogens mixed
_audit_creation_method SHELXL-2016/6
_cell_angle_alpha 90
_cell_angle_beta 90
_cell_angle_gamma 90
_cell_formula_units_Z 4
_cell_length_a 3.9876(5)
_cell_length_b 10.6511(13)
_cell_length_c 25.107(2)
_cell_measurement_reflns_used 1316
_cell_measurement_temperature 293(2)
_cell_measurement_theta_max 21.69
_cell_measurement_theta_min 3.75
_cell_volume 1066.4(2)
_computing_cell_refinement
;
CrysAlis PRO (Rigaku OD, 2018)
;
_computing_data_collection
;
CrysAlis PRO (Rigaku OD, 2018)
;
_computing_data_reduction
;
CrysAlis PRO (Rigaku OD, 2018)
;
_computing_molecular_graphics
;
Mercury (Macrae <i>et al.</i>,  2020)
;
_computing_publication_material
;
SHELXL2016 (Sheldrick, 2015b)
;
_computing_structure_refinement
;
SHELXL2016 (Sheldrick, 2015b)
;
_computing_structure_solution
;
SHELXT2014 (Sheldrick, 2015a)
;
_diffrn_ambient_temperature 293(2)
_diffrn_detector_area_resol_mean 16.1827
_diffrn_measured_fraction_theta_full 0.997
_diffrn_measured_fraction_theta_max 0.997
_diffrn_measurement_device_type 'Rigaku Xcalibur Sapphire3'
_diffrn_measurement_method '\w scans'
_diffrn_radiation_type MoK\a
_diffrn_radiation_wavelength 0.71073
_diffrn_reflns_av_R_equivalents 0.0694
_diffrn_reflns_av_unetI/netI 0.0558
_diffrn_reflns_limit_h_max 4
_diffrn_reflns_limit_h_min -4
_diffrn_reflns_limit_k_max 10
_diffrn_reflns_limit_k_min -12
_diffrn_reflns_limit_l_max 29
_diffrn_reflns_limit_l_min -25
_diffrn_reflns_number 7448
_diffrn_reflns_theta_full 24.998
_diffrn_reflns_theta_max 24.998
_diffrn_reflns_theta_min 3.246
_diffrn_source 'Enhance (Mo) X-ray Source'
_exptl_absorpt_coefficient_mu 0.288
_exptl_absorpt_correction_T_max 1.00000
_exptl_absorpt_correction_T_min 0.10802
_exptl_absorpt_correction_type multi-scan
_exptl_absorpt_process_details
;
(CrysAlis PRO; Rigaku OD, 2018)
;
_exptl_crystal_colour colorless
_exptl_crystal_density_diffrn 1.459
_exptl_crystal_description plate
_exptl_crystal_F_000 488
_exptl_crystal_size_max 0.200
_exptl_crystal_size_mid 0.150
_exptl_crystal_size_min 0.080
_refine_diff_density_max 0.324
_refine_diff_density_min -0.274
_refine_ls_abs_structure_details
;
Flack <i>x</i> determined using 447 quotients [(I+)-(I-)]/[(I+)+(I-)]
(Parsons <i>et al.</i>,  2013)
;
_refine_ls_abs_structure_Flack -0.05(12)
_refine_ls_extinction_method none
_refine_ls_goodness_of_fit_ref 1.075
_refine_ls_hydrogen_treatment mixed
_refine_ls_matrix_type full
_refine_ls_number_parameters 154
_refine_ls_number_reflns 1884
_refine_ls_number_restraints 0
_refine_ls_restrained_S_all 1.075
_refine_ls_R_factor_all 0.0708
_refine_ls_R_factor_gt 0.0551
_refine_ls_shift/su_max 0.001
_refine_ls_shift/su_mean 0.000
_refine_ls_structure_factor_coef Fsqd
_refine_ls_weighting_details 'w=1/[\s^2^(Fo^2^)+(0.0835P)^2^] where P=(Fo^2^+2Fc^2^)/3'
_refine_ls_weighting_scheme calc
_refine_ls_wR_factor_gt 0.1409
_refine_ls_wR_factor_ref 0.1609
_reflns_number_gt 1448
_reflns_number_total 1884
_reflns_threshold_expression 'I > 2\s(I)'
_cod_data_source_file vp3011sup1.cif
_cod_data_source_block 1a
_cod_depositor_comments 'Adding full bibliography for 2022297--2022298.cif.'
_cod_original_cell_volume 1066.3(2)
_cod_database_code 2022297
_cod_database_fobs_code 2022297
_shelx_space_group_comment
;
The symmetry employed for this shelxl refinement is uniquely defined
by the following loop, which should always be used as a source of
symmetry information in preference to the above space-group names.
They are only intended as comments.
;
_shelx_estimated_absorpt_t_min 0.945
_shelx_estimated_absorpt_t_max 0.977

loop_
_space_group_symop_operation_xyz
'x, y, z'
'-x+1/2, -y, z+1/2'
'-x, y+1/2, -z+1/2'
'x+1/2, -y+1/2, -z'

loop_
_atom_site_type_symbol
_atom_site_label
_atom_site_fract_x
_atom_site_fract_y
_atom_site_fract_z
_atom_site_U_iso_or_equiv
_atom_site_adp_type
_atom_site_calc_flag
_atom_site_occupancy
_atom_site_disorder_assembly
_atom_site_disorder_group
S S1 0.2394(4) 0.35815(11) 0.54763(5) 0.0668(5) Uani d 1 . .
O O1 0.5651(12) 0.5782(4) 0.43313(14) 0.0764(12) Uani d 1 . .
O O2 0.2700(12) 0.3981(3) 0.43330(12) 0.0717(10) Uani d 1 . .
N N1 0.3181(13) 0.4133(4) 0.60720(15) 0.0676(12) Uani d 1 . .
N N2 0.6782(13) 0.6802(4) 0.5394(2) 0.0659(12) Uani d 1 . .
H H2NA 0.751(17) 0.690(6) 0.510(2) 0.09(2) Uiso d 1 . .
H H2NB 0.829(16) 0.719(6) 0.562(2) 0.080(19) Uiso d 1 . .
C C1 0.4647(13) 0.5246(5) 0.60441(19) 0.0585(12) Uani d 1 . .
C C2 0.5288(12) 0.5695(5) 0.55133(19) 0.0562(11) Uani d 1 . .
C C3 0.4080(13) 0.4835(5) 0.51442(18) 0.0584(13) Uani d 1 . .
C C4 0.4257(13) 0.4936(5) 0.4571(2) 0.0616(12) Uani d 1 . .
C C5 0.277(2) 0.3949(6) 0.37640(19) 0.0851(18) Uani d 1 . .
H H5A 0.182862 0.471159 0.362582 0.128 Uiso calc 1 . .
H H5B 0.148297 0.324580 0.363958 0.128 Uiso calc 1 . .
H H5C 0.504661 0.386723 0.364444 0.128 Uiso calc 1 . .
C C6 0.5616(13) 0.5909(5) 0.65374(18) 0.0599(13) Uani d 1 . .
C C7 0.7137(16) 0.5273(5) 0.69520(19) 0.0707(14) Uani d 1 . .
H H7 0.760580 0.442141 0.691773 0.085 Uiso calc 1 . .
C C8 0.7962(19) 0.5891(6) 0.74152(19) 0.0802(17) Uani d 1 . .
H H8 0.895947 0.544633 0.769183 0.096 Uiso calc 1 . .
C C9 0.7354(18) 0.7131(6) 0.74764(19) 0.0799(16) Uani d 1 . .
H H9 0.794107 0.753853 0.779057 0.096 Uiso calc 1 . .
C C10 0.5842(16) 0.7788(6) 0.7064(2) 0.0811(17) Uani d 1 . .
H H10 0.540439 0.864097 0.710404 0.097 Uiso calc 1 . .
C C11 0.4979(17) 0.7193(5) 0.6596(2) 0.0706(15) Uani d 1 . .
H H11 0.397894 0.764232 0.632133 0.085 Uiso calc 1 . .

loop_
_atom_site_aniso_label
_atom_site_aniso_U_11
_atom_site_aniso_U_22
_atom_site_aniso_U_33
_atom_site_aniso_U_12
_atom_site_aniso_U_13
_atom_site_aniso_U_23
S1 0.0790(9) 0.0541(8) 0.0673(8) -0.0041(8) 0.0023(8) 0.0014(5)
O1 0.101(3) 0.062(2) 0.066(2) -0.006(2) 0.013(2) 0.0047(19)
O2 0.092(3) 0.064(2) 0.0594(18) -0.004(2) -0.0054(19) -0.0047(16)
N1 0.086(3) 0.054(3) 0.063(2) -0.002(2) 0.007(2) 0.0063(19)
N2 0.075(3) 0.054(3) 0.068(3) -0.010(2) 0.001(2) 0.003(2)
C1 0.063(3) 0.051(3) 0.062(3) 0.008(2) 0.000(2) 0.004(2)
C2 0.053(3) 0.051(3) 0.064(3) 0.003(2) 0.000(2) 0.005(2)
C3 0.063(3) 0.055(3) 0.057(3) 0.004(2) 0.001(2) 0.000(2)
C4 0.068(3) 0.057(3) 0.059(3) 0.007(2) 0.002(2) -0.001(2)
C5 0.106(5) 0.090(4) 0.059(3) 0.004(4) -0.010(3) -0.006(3)
C6 0.058(3) 0.061(3) 0.061(3) -0.003(2) -0.001(2) 0.002(2)
C7 0.076(4) 0.072(4) 0.064(3) 0.000(3) -0.003(3) 0.009(2)
C8 0.089(4) 0.092(5) 0.059(3) -0.006(4) -0.009(3) 0.000(3)
C9 0.089(4) 0.092(5) 0.059(3) -0.018(4) -0.005(3) -0.008(3)
C10 0.099(4) 0.065(4) 0.079(3) -0.011(3) 0.009(3) -0.009(3)
C11 0.086(4) 0.060(4) 0.066(3) 0.009(3) 0.001(3) 0.001(2)

loop_
_atom_type_symbol
_atom_type_description
_atom_type_scat_dispersion_real
_atom_type_scat_dispersion_imag
_atom_type_scat_source
C C 0.0033 0.0016 'International Tables Vol C Tables 4.2.6.8 and 6.1.1.4'
H H 0.0000 0.0000 'International Tables Vol C Tables 4.2.6.8 and 6.1.1.4'
N N 0.0061 0.0033 'International Tables Vol C Tables 4.2.6.8 and 6.1.1.4'
O O 0.0106 0.0060 'International Tables Vol C Tables 4.2.6.8 and 6.1.1.4'
S S 0.1246 0.1234 'International Tables Vol C Tables 4.2.6.8 and 6.1.1.4'

loop_
_geom_angle_atom_site_label_1
_geom_angle_atom_site_label_2
_geom_angle_atom_site_label_3
_geom_angle_site_symmetry_1
_geom_angle_site_symmetry_3
_geom_angle
_geom_angle_publ_flag
N1 S1 C3 . . 95.1(2) ?
C4 O2 C5 . . 117.2(4) ?
C1 N1 S1 . . 111.0(3) ?
C2 N2 H2NA . . 119(5) ?
C2 N2 H2NB . . 123(4) ?
H2NA N2 H2NB . . 105(6) ?
N1 C1 C2 . . 115.2(4) ?
N1 C1 C6 . . 119.9(4) ?
C2 C1 C6 . . 124.8(5) ?
N2 C2 C3 . . 125.4(5) ?
N2 C2 C1 . . 124.9(5) ?
C3 C2 C1 . . 109.7(5) ?
C2 C3 C4 . . 126.7(5) ?
C2 C3 S1 . . 109.0(4) ?
C4 C3 S1 . . 124.2(4) ?
O1 C4 O2 . . 123.7(5) ?
O1 C4 C3 . . 124.8(5) ?
O2 C4 C3 . . 111.6(5) ?
O2 C5 H5A . . 109.5 ?
O2 C5 H5B . . 109.5 ?
H5A C5 H5B . . 109.5 ?
O2 C5 H5C . . 109.5 ?
H5A C5 H5C . . 109.5 ?
H5B C5 H5C . . 109.5 ?
C7 C6 C11 . . 118.6(5) ?
C7 C6 C1 . . 120.8(5) ?
C11 C6 C1 . . 120.6(5) ?
C8 C7 C6 . . 120.5(6) ?
C8 C7 H7 . . 119.8 ?
C6 C7 H7 . . 119.8 ?
C9 C8 C7 . . 121.4(6) ?
C9 C8 H8 . . 119.3 ?
C7 C8 H8 . . 119.3 ?
C8 C9 C10 . . 119.1(5) ?
C8 C9 H9 . . 120.5 ?
C10 C9 H9 . . 120.5 ?
C11 C10 C9 . . 120.8(6) ?
C11 C10 H10 . . 119.6 ?
C9 C10 H10 . . 119.6 ?
C10 C11 C6 . . 119.7(5) ?
C10 C11 H11 . . 120.2 ?
C6 C11 H11 . . 120.2 ?

loop_
_geom_bond_atom_site_label_1
_geom_bond_atom_site_label_2
_geom_bond_site_symmetry_2
_geom_bond_distance
_geom_bond_publ_flag
S1 N1 . 1.637(4) ?
S1 C3 . 1.711(5) ?
O1 C4 . 1.219(6) ?
O2 C4 . 1.334(6) ?
O2 C5 . 1.429(6) ?
N1 C1 . 1.323(6) ?
N2 C2 . 1.354(7) ?
N2 H2NA . 0.80(6) ?
N2 H2NB . 0.92(7) ?
C1 C2 . 1.439(6) ?
C1 C6 . 1.477(7) ?
C2 C3 . 1.390(7) ?
C3 C4 . 1.444(7) ?
C5 H5A . 0.9600 ?
C5 H5B . 0.9600 ?
C5 H5C . 0.9600 ?
C6 C7 . 1.382(7) ?
C6 C11 . 1.399(7) ?
C7 C8 . 1.376(7) ?
C7 H7 . 0.9300 ?
C8 C9 . 1.352(9) ?
C8 H8 . 0.9300 ?
C9 C10 . 1.387(8) ?
C9 H9 . 0.9300 ?
C10 C11 . 1.379(7) ?
C10 H10 . 0.9300 ?
C11 H11 . 0.9300 ?

loop_
_geom_hbond_atom_site_label_D
_geom_hbond_atom_site_label_H
_geom_hbond_atom_site_label_A
_geom_hbond_site_symmetry_A
_geom_hbond_distance_DH
_geom_hbond_distance_HA
_geom_hbond_distance_DA
_geom_hbond_angle_DHA
N2 H2NA O1 . 0.80(6) 2.39(6) 2.917(6) 124(6)
N2 H2NA N2 4_566 0.80(6) 2.52(6) 3.179(8) 141(6)
N2 H2NB O1 4_566 0.92(7) 2.36(7) 3.078(6) 135(5)

loop_
_geom_torsion_atom_site_label_1
_geom_torsion_atom_site_label_2
_geom_torsion_atom_site_label_3
_geom_torsion_atom_site_label_4
_geom_torsion_site_symmetry_1
_geom_torsion_site_symmetry_2
_geom_torsion_site_symmetry_3
_geom_torsion_site_symmetry_4
_geom_torsion
_geom_torsion_publ_flag
C3 S1 N1 C1 . . . . 0.8(4) ?
S1 N1 C1 C2 . . . . -1.6(6) ?
S1 N1 C1 C6 . . . . -179.3(4) ?
N1 C1 C2 N2 . . . . -179.5(5) ?
C6 C1 C2 N2 . . . . -1.9(8) ?
N1 C1 C2 C3 . . . . 1.7(7) ?
C6 C1 C2 C3 . . . . 179.3(5) ?
N2 C2 C3 C4 . . . . 1.7(9) ?
C1 C2 C3 C4 . . . . -179.5(5) ?
N2 C2 C3 S1 . . . . -179.8(5) ?
C1 C2 C3 S1 . . . . -1.1(5) ?
N1 S1 C3 C2 . . . . 0.2(4) ?
N1 S1 C3 C4 . . . . 178.7(5) ?
C5 O2 C4 O1 . . . . 1.6(8) ?
C5 O2 C4 C3 . . . . -178.3(5) ?
C2 C3 C4 O1 . . . . 3.4(9) ?
S1 C3 C4 O1 . . . . -174.8(4) ?
C2 C3 C4 O2 . . . . -176.6(5) ?
S1 C3 C4 O2 . . . . 5.1(7) ?
N1 C1 C6 C7 . . . . 43.4(8) ?
C2 C1 C6 C7 . . . . -134.1(6) ?
N1 C1 C6 C11 . . . . -135.9(6) ?
C2 C1 C6 C11 . . . . 46.6(8) ?
C11 C6 C7 C8 . . . . 0.9(9) ?
C1 C6 C7 C8 . . . . -178.5(6) ?
C6 C7 C8 C9 . . . . -0.8(11) ?
C7 C8 C9 C10 . . . . 0.5(11) ?
C8 C9 C10 C11 . . . . -0.3(11) ?
C9 C10 C11 C6 . . . . 0.4(10) ?
C7 C6 C11 C10 . . . . -0.7(9) ?
C1 C6 C11 C10 . . . . 178.7(5) ?
